data_2022107
loop_
_publ_author_name
'Bocian, Aleksandra'
'Gorczy\'nski, Adam'
'Marcinkowski, Dawid'
'Dutkiewicz, Grzegorz'
'Patroniak, Violetta'
'Kubicki, Maciej'

_publ_section_title
;
 Bases, solvates and salts: new benzimidazole- and pyridine-scaffolded
 ligands
;
_journal_coeditor_code EF3005
_journal_issue 4
_journal_name_full 'Acta Crystallographica Section C'
_journal_page_first 367
_journal_page_last 374
_journal_paper_doi 10.1107/S2053229620004131
_journal_volume 76
_journal_year 2020
_chemical_formula_iupac 'C10 H11 N5'
_chemical_formula_moiety 'C10 H11 N5'
_chemical_formula_sum 'C10 H11 N5'
_chemical_formula_weight 201.24
_chemical_name_systematic 2-[(2<i>E</i>)-2-(1<i>H</i>-Imidazol-4-ylmethylidene)-1-methylhydrazinyl]pyridine
_space_group_crystal_system monoclinic
_space_group_IT_number 14
_space_group_name_Hall '-P 2ybc'
_space_group_name_H-M_alt 'P 1 21/c 1'
_atom_sites_solution_hydrogens mixed
_audit_creation_method SHELXL-2014/7
_cell_angle_alpha 90
_cell_angle_beta 103.845(3)
_cell_angle_gamma 90
_cell_formula_units_Z 8
_cell_length_a 10.1953(4)
_cell_length_b 14.2866(5)
_cell_length_c 14.9027(5)
_cell_measurement_reflns_used 3131
_cell_measurement_temperature 295(2)
_cell_measurement_theta_max 26.4835
_cell_measurement_theta_min 3.3733
_cell_volume 2107.60(13)
_computing_cell_refinement
;
CrysAlis PRO (Rigaku OD, 2015)
;
_computing_data_collection
;
CrysAlis PRO (Rigaku OD, 2015)
;
_computing_data_reduction
;
CrysAlis PRO (Rigaku OD, 2015)
;
_computing_molecular_graphics
;
Mercury (Macrae <i>et al.</i>,  2020)
;
_computing_structure_refinement
;
SHELXL2014 (Sheldrick, 2015b)
;
_computing_structure_solution
;
SHELXT (Sheldrick, 2015a)
;
_diffrn_ambient_temperature 295(2)
_diffrn_detector_area_resol_mean 16.2413
_diffrn_measured_fraction_theta_full 0.996
_diffrn_measured_fraction_theta_max 0.923
_diffrn_measurement_device_type 'Agilent Xcalibur Eos'
_diffrn_measurement_method '\w scans'
_diffrn_radiation_monochromator graphite
_diffrn_radiation_source 'Enhance (Mo) X-ray Source'
_diffrn_radiation_type 'Mo K\a'
_diffrn_radiation_wavelength 0.7107
_diffrn_reflns_av_R_equivalents 0.0159
_diffrn_reflns_av_unetI/netI 0.0223
_diffrn_reflns_limit_h_max 12
_diffrn_reflns_limit_h_min -11
_diffrn_reflns_limit_k_max 12
_diffrn_reflns_limit_k_min -17
_diffrn_reflns_limit_l_max 18
_diffrn_reflns_limit_l_min -17
_diffrn_reflns_number 8099
_diffrn_reflns_theta_full 25.000
_diffrn_reflns_theta_max 26.541
_diffrn_reflns_theta_min 3.380
_exptl_absorpt_coefficient_mu 0.083
_exptl_absorpt_correction_T_max 1.00000
_exptl_absorpt_correction_T_min 0.90570
_exptl_absorpt_correction_type multi-scan
_exptl_absorpt_process_details
;
(CrysAlis PRO; Agilent, 2012)
;
_exptl_crystal_colour colourless
_exptl_crystal_density_diffrn 1.268
_exptl_crystal_description prism
_exptl_crystal_F_000 848
_exptl_crystal_size_max 0.35
_exptl_crystal_size_mid 0.2
_exptl_crystal_size_min 0.2
_refine_diff_density_max 0.158
_refine_diff_density_min -0.181
_refine_ls_extinction_method none
_refine_ls_goodness_of_fit_ref 1.051
_refine_ls_hydrogen_treatment mixed
_refine_ls_matrix_type full
_refine_ls_number_parameters 281
_refine_ls_number_reflns 4041
_refine_ls_number_restraints 0
_refine_ls_restrained_S_all 1.051
_refine_ls_R_factor_all 0.0527
_refine_ls_R_factor_gt 0.0396
_refine_ls_shift/su_max 0.000
_refine_ls_shift/su_mean 0.000
_refine_ls_structure_factor_coef Fsqd
_refine_ls_weighting_details 'w=1/[\s^2^(Fo^2^)+(0.0485P)^2^+0.3264P] where P=(Fo^2^+2Fc^2^)/3'
_refine_ls_weighting_scheme calc
_refine_ls_wR_factor_gt 0.0954
_refine_ls_wR_factor_ref 0.1040
_reflns_number_gt 3222
_reflns_number_total 4041
_reflns_threshold_expression 'I > 2\s(I)'
_cod_data_source_file ef3005sup1.cif
_cod_data_source_block 1
_cod_original_sg_symbol_H-M 'P 21/c'
_cod_database_code 2022107
_shelx_space_group_comment
;
The symmetry employed for this shelxl refinement is uniquely defined
by the following loop, which should always be used as a source of
symmetry information in preference to the above space-group names.
They are only intended as comments.
;

loop_
_space_group_symop_operation_xyz
'x, y, z'
'-x, y+1/2, -z+1/2'
'-x, -y, -z'
'x, -y-1/2, z-1/2'

loop_
_atom_site_type_symbol
_atom_site_label
_atom_site_fract_x
_atom_site_fract_y
_atom_site_fract_z
_atom_site_U_iso_or_equiv
_atom_site_adp_type
_atom_site_calc_flag
_atom_site_occupancy
_atom_site_disorder_assembly
_atom_site_disorder_group
N N1A 0.29100(14) 0.55930(9) 0.56620(9) 0.0595(4) Uani d 1 . .
C C2A 0.3758(2) 0.61528(12) 0.53505(13) 0.0685(5) Uani d 1 . .
H H2A 0.4173 0.6634 0.5736 0.082 Uiso calc 1 . .
C C3A 0.40551(18) 0.60682(12) 0.45105(13) 0.0643(5) Uani d 1 . .
H H3A 0.4652 0.6477 0.4328 0.077 Uiso calc 1 . .
C C4A 0.34390(16) 0.53550(12) 0.39410(12) 0.0600(4) Uani d 1 . .
H H4A 0.3620 0.5273 0.3363 0.072 Uiso calc 1 . .
C C5A 0.25616(16) 0.47675(11) 0.42275(11) 0.0541(4) Uani d 1 . .
H H5A 0.2137 0.4284 0.3850 0.065 Uiso calc 1 . .
C C6A 0.23184(14) 0.49111(10) 0.50992(10) 0.0464(3) Uani d 1 . .
N N7A 0.14372(13) 0.43413(9) 0.54394(9) 0.0528(3) Uani d 1 . .
C C7A 0.11997(19) 0.44791(13) 0.63509(11) 0.0652(5) Uani d 1 . .
H H7A 0.0266 0.4630 0.6295 0.098 Uiso calc 1 . .
H H7B 0.1755 0.4983 0.6656 0.098 Uiso calc 1 . .
H H7C 0.1421 0.3916 0.6706 0.098 Uiso calc 1 . .
N N8A 0.07932(12) 0.36620(8) 0.48537(8) 0.0460(3) Uani d 1 . .
C C9A -0.00148(15) 0.30931(10) 0.51143(11) 0.0472(3) Uani d 1 . .
H H9A -0.0168 0.3142 0.5703 0.057 Uiso calc 1 . .
C C10A -0.06858(13) 0.23755(9) 0.44859(10) 0.0411(3) Uani d 1 . .
N N11A -0.06041(11) 0.23075(8) 0.35855(8) 0.0411(3) Uani d 1 . .
H H11A -0.0116(17) 0.2686(12) 0.3266(12) 0.064(5) Uiso d 1 . .
C C12A -0.13159(14) 0.15517(10) 0.32253(11) 0.0463(3) Uani d 1 . .
H H12A -0.1413 0.1355 0.2618 0.056 Uiso calc 1 . .
N N13A -0.18627(13) 0.11179(9) 0.38249(9) 0.0517(3) Uani d 1 . .
C C14A -0.14698(15) 0.16375(10) 0.46165(11) 0.0498(4) Uani d 1 . .
H H14A -0.1706 0.1505 0.5169 0.060 Uiso calc 1 . .
N N1B 0.76134(11) 0.50517(9) 0.11245(8) 0.0478(3) Uani d 1 . .
C C2B 0.79490(16) 0.57779(12) 0.06520(11) 0.0550(4) Uani d 1 . .
H H2B 0.8812 0.5784 0.0547 0.066 Uiso calc 1 . .
C C3B 0.71148(17) 0.65028(12) 0.03179(11) 0.0574(4) Uani d 1 . .
H H3B 0.7398 0.6991 -0.0003 0.069 Uiso calc 1 . .
C C4B 0.58293(17) 0.64901(11) 0.04708(11) 0.0554(4) Uani d 1 . .
H H4B 0.5231 0.6975 0.0250 0.066 Uiso calc 1 . .
C C5B 0.54352(14) 0.57650(10) 0.09463(10) 0.0477(4) Uani d 1 . .
H H5B 0.4576 0.5749 0.1058 0.057 Uiso calc 1 . .
C C6B 0.63668(13) 0.50498(10) 0.12588(9) 0.0391(3) Uani d 1 . .
N N7B 0.60307(11) 0.42776(8) 0.17296(8) 0.0446(3) Uani d 1 . .
C C7B 0.69653(14) 0.35214(11) 0.20626(12) 0.0529(4) Uani d 1 . .
H H7D 0.7012 0.3414 0.2705 0.079 Uiso calc 1 . .
H H7E 0.7845 0.3686 0.1986 0.079 Uiso calc 1 . .
H H7F 0.6659 0.2963 0.1718 0.079 Uiso calc 1 . .
N N8B 0.47252(10) 0.42396(8) 0.17907(8) 0.0407(3) Uani d 1 . .
C C9B 0.42794(13) 0.35244(10) 0.21386(9) 0.0416(3) Uani d 1 . .
H H9B 0.4848 0.3028 0.2373 0.050 Uiso calc 1 . .
C C10B 0.28703(13) 0.35056(9) 0.21593(9) 0.0386(3) Uani d 1 . .
N N11B 0.19760(11) 0.42037(9) 0.17942(8) 0.0396(3) Uani d 1 . .
H H11B 0.2133(16) 0.4736(12) 0.1521(11) 0.055(5) Uiso d 1 . .
C C12B 0.07718(14) 0.39654(11) 0.19431(10) 0.0459(3) Uani d 1 . .
H H12B -0.0003 0.4329 0.1762 0.055 Uiso calc 1 . .
N N13B 0.08147(12) 0.31597(9) 0.23748(9) 0.0510(3) Uani d 1 . .
C C14B 0.21332(15) 0.28725(11) 0.25122(10) 0.0476(4) Uani d 1 . .
H H14B 0.2476 0.2320 0.2807 0.057 Uiso calc 1 . .

loop_
_atom_site_aniso_label
_atom_site_aniso_U_11
_atom_site_aniso_U_22
_atom_site_aniso_U_33
_atom_site_aniso_U_12
_atom_site_aniso_U_13
_atom_site_aniso_U_23
N1A 0.0704(9) 0.0473(8) 0.0561(8) -0.0145(7) 0.0061(7) -0.0095(6)
C2A 0.0822(12) 0.0505(10) 0.0670(11) -0.0253(9) 0.0063(9) -0.0091(9)
C3A 0.0661(11) 0.0537(10) 0.0694(11) -0.0170(8) 0.0093(9) 0.0027(9)
C4A 0.0592(10) 0.0600(10) 0.0596(10) -0.0096(8) 0.0118(8) -0.0036(8)
C5A 0.0535(9) 0.0511(9) 0.0562(9) -0.0121(7) 0.0102(7) -0.0125(7)
C6A 0.0450(8) 0.0383(8) 0.0512(8) -0.0018(6) 0.0020(6) -0.0038(6)
N7A 0.0622(8) 0.0462(7) 0.0497(7) -0.0135(6) 0.0128(6) -0.0121(6)
C7A 0.0868(13) 0.0579(10) 0.0503(9) -0.0145(9) 0.0152(9) -0.0076(8)
N8A 0.0471(7) 0.0376(6) 0.0518(7) -0.0047(5) 0.0087(5) -0.0065(5)
C9A 0.0519(8) 0.0421(8) 0.0491(8) -0.0016(7) 0.0151(7) -0.0032(7)
C10A 0.0411(7) 0.0343(7) 0.0503(8) 0.0004(6) 0.0159(6) 0.0018(6)
N11A 0.0388(6) 0.0375(6) 0.0483(7) -0.0051(5) 0.0131(5) 0.0046(5)
C12A 0.0451(8) 0.0449(8) 0.0500(8) -0.0059(7) 0.0134(6) -0.0033(7)
N13A 0.0531(7) 0.0424(7) 0.0646(8) -0.0117(6) 0.0237(6) -0.0042(6)
C14A 0.0560(9) 0.0439(8) 0.0564(9) -0.0074(7) 0.0268(7) -0.0008(7)
N1B 0.0361(6) 0.0583(8) 0.0513(7) -0.0034(6) 0.0148(5) -0.0047(6)
C2B 0.0467(8) 0.0675(11) 0.0545(9) -0.0137(8) 0.0195(7) -0.0062(8)
C3B 0.0676(11) 0.0551(10) 0.0520(9) -0.0172(8) 0.0190(8) -0.0012(8)
C4B 0.0620(10) 0.0444(9) 0.0593(9) 0.0012(7) 0.0135(8) 0.0025(7)
C5B 0.0420(8) 0.0448(8) 0.0575(9) 0.0023(7) 0.0146(7) -0.0004(7)
C6B 0.0354(7) 0.0428(8) 0.0384(7) -0.0025(6) 0.0077(5) -0.0065(6)
N7B 0.0307(6) 0.0472(7) 0.0571(7) 0.0058(5) 0.0130(5) 0.0073(6)
C7B 0.0390(8) 0.0521(9) 0.0684(10) 0.0102(7) 0.0146(7) 0.0057(8)
N8B 0.0315(6) 0.0452(7) 0.0463(6) 0.0020(5) 0.0112(5) 0.0017(5)
C9B 0.0401(7) 0.0416(8) 0.0428(7) 0.0044(6) 0.0089(6) 0.0029(6)
C10B 0.0404(7) 0.0390(7) 0.0371(7) -0.0006(6) 0.0104(5) 0.0028(6)
N11B 0.0372(6) 0.0404(7) 0.0435(6) -0.0009(5) 0.0143(5) 0.0061(5)
C12B 0.0370(7) 0.0548(9) 0.0475(8) -0.0033(7) 0.0131(6) 0.0023(7)
N13B 0.0470(7) 0.0585(8) 0.0500(7) -0.0128(6) 0.0164(6) 0.0054(6)
C14B 0.0523(9) 0.0436(8) 0.0468(8) -0.0040(7) 0.0119(6) 0.0074(7)

loop_
_atom_type_symbol
_atom_type_description
_atom_type_scat_dispersion_real
_atom_type_scat_dispersion_imag
_atom_type_scat_source
C C 0.0033 0.0016 'International Tables Vol C Tables 4.2.6.8 and 6.1.1.4'
H H 0.0000 0.0000 'International Tables Vol C Tables 4.2.6.8 and 6.1.1.4'
N N 0.0061 0.0033 'International Tables Vol C Tables 4.2.6.8 and 6.1.1.4'

loop_
_geom_angle_atom_site_label_1
_geom_angle_atom_site_label_2
_geom_angle_atom_site_label_3
_geom_angle_site_symmetry_1
_geom_angle_site_symmetry_3
_geom_angle
_geom_angle_publ_flag
C6A N1A C2A . . 116.81(15) ?
N1A C2A C3A . . 124.72(16) ?
N1A C2A H2A . . 117.6 ?
C3A C2A H2A . . 117.6 ?
C2A C3A C4A . . 117.57(16) ?
C2A C3A H3A . . 121.2 ?
C4A C3A H3A . . 121.2 ?
C5A C4A C3A . . 119.83(17) ?
C5A C4A H4A . . 120.1 ?
C3A C4A H4A . . 120.1 ?
C4A C5A C6A . . 118.42(14) ?
C4A C5A H5A . . 120.8 ?
C6A C5A H5A . . 120.8 ?
N1A C6A N7A . . 115.60(14) ?
N1A C6A C5A . . 122.65(14) ?
N7A C6A C5A . . 121.75(13) ?
N8A N7A C6A . . 115.85(12) ?
N8A N7A C7A . . 122.26(13) ?
C6A N7A C7A . . 121.88(13) ?
N7A C7A H7A . . 109.5 ?
N7A C7A H7B . . 109.5 ?
H7A C7A H7B . . 109.5 ?
N7A C7A H7C . . 109.5 ?
H7A C7A H7C . . 109.5 ?
H7B C7A H7C . . 109.5 ?
C9A N8A N7A . . 120.21(13) ?
N8A C9A C10A . . 119.50(13) ?
N8A C9A H9A . . 120.3 ?
C10A C9A H9A . . 120.3 ?
C14A C10A N11A . . 105.08(12) ?
C14A C10A C9A . . 131.16(14) ?
N11A C10A C9A . . 123.74(12) ?
C12A N11A C10A . . 107.22(12) ?
C12A N11A H11A . . 124.4(10) ?
C10A N11A H11A . . 128.4(10) ?
N13A C12A N11A . . 112.61(13) ?
N13A C12A H12A . . 123.7 ?
N11A C12A H12A . . 123.7 ?
C12A N13A C14A . . 104.20(12) ?
C10A C14A N13A . . 110.88(13) ?
C10A C14A H14A . . 124.6 ?
N13A C14A H14A . . 124.6 ?
C6B N1B C2B . . 116.86(13) ?
N1B C2B C3B . . 124.46(14) ?
N1B C2B H2B . . 117.8 ?
C3B C2B H2B . . 117.8 ?
C2B C3B C4B . . 117.71(15) ?
C2B C3B H3B . . 121.1 ?
C4B C3B H3B . . 121.1 ?
C5B C4B C3B . . 120.16(15) ?
C5B C4B H4B . . 119.9 ?
C3B C4B H4B . . 119.9 ?
C4B C5B C6B . . 117.76(14) ?
C4B C5B H5B . . 121.1 ?
C6B C5B H5B . . 121.1 ?
N1B C6B N7B . . 115.81(12) ?
N1B C6B C5B . . 123.03(13) ?
N7B C6B C5B . . 121.16(12) ?
N8B N7B C6B . . 115.40(11) ?
N8B N7B C7B . . 121.53(11) ?
C6B N7B C7B . . 122.86(11) ?
N7B C7B H7D . . 109.5 ?
N7B C7B H7E . . 109.5 ?
H7D C7B H7E . . 109.5 ?
N7B C7B H7F . . 109.5 ?
H7D C7B H7F . . 109.5 ?
H7E C7B H7F . . 109.5 ?
C9B N8B N7B . . 120.61(12) ?
N8B C9B C10B . . 118.40(12) ?
N8B C9B H9B . . 120.8 ?
C10B C9B H9B . . 120.8 ?
C14B C10B N11B . . 105.10(12) ?
C14B C10B C9B . . 131.69(13) ?
N11B C10B C9B . . 123.21(12) ?
C12B N11B C10B . . 107.29(12) ?
C12B N11B H11B . . 124.1(10) ?
C10B N11B H11B . . 128.6(10) ?
N13B C12B N11B . . 112.23(13) ?
N13B C12B H12B . . 123.9 ?
N11B C12B H12B . . 123.9 ?
C12B N13B C14B . . 104.56(12) ?
C10B C14B N13B . . 110.82(13) ?
C10B C14B H14B . . 124.6 ?
N13B C14B H14B . . 124.6 ?

loop_
_geom_bond_atom_site_label_1
_geom_bond_atom_site_label_2
_geom_bond_site_symmetry_2
_geom_bond_distance
_geom_bond_publ_flag
N1A C6A . 1.3319(18) ?
N1A C2A . 1.339(2) ?
C2A C3A . 1.362(3) ?
C2A H2A . 0.9300 ?
C3A C4A . 1.378(2) ?
C3A H3A . 0.9300 ?
C4A C5A . 1.367(2) ?
C4A H4A . 0.9300 ?
C5A C6A . 1.395(2) ?
C5A H5A . 0.9300 ?
C6A N7A . 1.3946(19) ?
N7A N8A . 1.3640(16) ?
N7A C7A . 1.449(2) ?
C7A H7A . 0.9600 ?
C7A H7B . 0.9600 ?
C7A H7C . 0.9600 ?
N8A C9A . 1.2819(18) ?
C9A C10A . 1.445(2) ?
C9A H9A . 0.9300 ?
C10A C14A . 1.3649(19) ?
C10A N11A . 1.3677(18) ?
N11A C12A . 1.3395(18) ?
N11A H11A . 0.938(17) ?
C12A N13A . 1.3160(18) ?
C12A H12A . 0.9300 ?
N13A C14A . 1.370(2) ?
C14A H14A . 0.9300 ?
N1B C6B . 1.3330(16) ?
N1B C2B . 1.343(2) ?
C2B C3B . 1.357(2) ?
C2B H2B . 0.9300 ?
C3B C4B . 1.383(2) ?
C3B H3B . 0.9300 ?
C4B C5B . 1.369(2) ?
C4B H4B . 0.9300 ?
C5B C6B . 1.3969(19) ?
C5B H5B . 0.9300 ?
C6B N7B . 1.3934(17) ?
N7B N8B . 1.3567(14) ?
N7B C7B . 1.4475(18) ?
C7B H7D . 0.9600 ?
C7B H7E . 0.9600 ?
C7B H7F . 0.9600 ?
N8B C9B . 1.2776(17) ?
C9B C10B . 1.4445(18) ?
C9B H9B . 0.9300 ?
C10B C14B . 1.3596(19) ?
C10B N11B . 1.3728(18) ?
N11B C12B . 1.3427(17) ?
N11B H11B . 0.895(17) ?
C12B N13B . 1.3143(19) ?
C12B H12B . 0.9300 ?
N13B C14B . 1.3732(19) ?
C14B H14B . 0.9300 ?

_cod_database_fobs_code 2022107
